data_7229822
loop_
_publ_author_name
'Al-Terkawi, Abdal-Azim'
'Scholz, Gudrun'
'Prinz, Carsten'
'Zimathies, Annett'
'Emmerling, Franziska'
'Kemnitz, Erhard'

_publ_section_title
;
 Hydrated and dehydrated Ca-coordination polymers based on
 benzene-dicarboxylates: mechanochemical synthesis, structure refinement,
 and spectroscopic characterization
;
_journal_issue 7
_journal_name_full CrystEngComm
_journal_page_first 946
_journal_paper_doi 10.1039/C7CE01906H
_journal_volume 20
_journal_year 2018
_chemical_compound_source 'Mechanochemical synthesis'
_chemical_formula_moiety ' 	C8 H4 Ca O4   '
_chemical_formula_sum 'C8 H4 Ca O4'
_chemical_formula_weight 204.19
_chemical_name_common Ca-Phthalate
_chemical_name_mineral Ca-Phthalate
_chemical_name_systematic Ca-Phthalate
_space_group_IT_number 14
_space_group_name_Hall '-P 2ybc'
_space_group_name_H-M_alt 'P 1 21/c 1'
_symmetry_cell_setting monoclinic
_symmetry_Int_Tables_number 14
_symmetry_space_group_name_Hall '-P 2ybc'
_symmetry_space_group_name_H-M 'P 1 21/c 1'
_audit_update_record
;
2017-10-28 deposited with the CCDC.
2017-12-27 downloaded from the CCDC.
;
_cell_angle_alpha 90
_cell_angle_beta 112.361(3)
_cell_angle_gamma 90
_cell_formula_units_Z 4
_cell_length_a 13.9823(7)
_cell_length_b 6.6512(2)
_cell_length_c 9.5748(3)
_cell_measurement_temperature 293
_cell_volume 823.49(6)
_computing_cell_refinement 'TOPAS Academic (Coelho, 2007)'
_computing_data_reduction 'DASH (David <i>et al.</i>, 2006)'
_computing_molecular_graphics 'Diamond (Crystal Impact GbR,2014)'
_computing_publication_material 'publCIF (Westrip, 2010)'
_computing_structure_refinement 'TOPAS Academic (Coelho, 2007)'
_computing_structure_solution 'DASH (David <i>et al.</i>, 2006)'
_diffrn_ambient_temperature 293(2)
_diffrn_measurement_device_type 'D8 Discover Bruker'
_diffrn_radiation_probe x-ray
_diffrn_radiation_source 'X-ray tube'
_exptl_absorpt_coefficient_mu 6.366
_exptl_absorpt_correction_type none
_exptl_crystal_colour Off-white
_exptl_crystal_density_diffrn 1.647
_exptl_crystal_density_method 'Not Measured'
_exptl_crystal_description powder
_exptl_crystal_F_000 416
_pd_char_colour Off-white
_pd_char_particle_morphology platelike
_pd_meas_2theta_range_max 65
_pd_meas_2theta_range_min 5.38
_pd_proc_2theta_range_inc 0.009
_pd_proc_info_excluded_regions none
_pd_proc_ls_prof_wR_factor 2.44
_pd_spec_mounting '0.5 mm glass capillary'
_pd_spec_mount_mode transmission
_refine_ls_goodness_of_fit_all 4.72
_refine_ls_R_I_factor 1.344
_cod_data_source_file c7ce01906h2.cif
_cod_data_source_block CaIodeh
_cod_depositor_comments 'Adding full bibliography for 7229820--7229823.cif.'
_cod_original_sg_symbol_H-M 'P 21/c'
_cod_original_formula_sum ' 	C8 H4 Ca O4   '
_cod_database_code 7229822

loop_
_space_group_symop_id
_space_group_symop_operation_xyz
1 x,y,z
2 -x,1/2+y,1/2-z
3 -x,-y,-z
4 x,1/2-y,1/2+z

loop_
_atom_site_label
_atom_site_type_symbol
_atom_site_symmetry_multiplicity
_atom_site_fract_x
_atom_site_fract_y
_atom_site_fract_z
_atom_site_occupancy
_atom_site_B_iso_or_equiv
O1 O 4 0.39339 0.918 0.452 1 3
C7 C 4 0.35482 0.78251 0.5049 1 3
O2 O 4 0.37889 0.75782 0.64631 1 3
C1 C 4 0.27275 0.65105 0.39953 1 3
C2 C 4 0.1742 0.72302 0.33562 1 3
C6 C 4 0.296 0.46167 0.35831 1 3
H1 H 4 0.15845 0.85005 0.36232 1 3
C3 C 4 0.09878 0.60772 0.23306 1 3
C5 C 4 0.22054 0.34838 0.25421 1 3
C8 C 4 0.40242 0.38033 0.42305 1 3
H2 H 4 0.03207 0.65649 0.19192 1 3
C4 C 4 0.12213 0.42131 0.19229 1 3
H4 H 4 0.23588 0.2231 0.2258 1 3
O3 O 4 0.44323 0.37839 0.56281 1 3
O4 O 4 0.44006 0.3074 0.33312 1 3
H3 H 4 0.07128 0.34353 0.12317 1 3
Ca1 Ca 4 0.5206 1.03423 0.69514 1 3

loop_
_atom_type_symbol
_atom_type_description
_atom_type_scat_dispersion_real
_atom_type_scat_dispersion_imag
_atom_type_scat_source
C C 0.0033 0.0016 ' International Tables Vol C Tables 4.2.6.8 and 6.1.1.4'
H H 0.0000 0.0000 ' International Tables Vol C Tables 4.2.6.8 and 6.1.1.4'
Ca Ca 0.2262 0.3064 ' International Tables Vol C Tables 4.2.6.8 and 6.1.1.4'
O O 0.0106 0.0060 ' International Tables Vol C Tables 4.2.6.8 and 6.1.1.4'

loop_
_diffrn_radiation_type
_diffrn_radiation_wavelength
CuK\a~1~ 1.54056

loop_
_geom_angle_atom_site_label_1
_geom_angle_atom_site_label_2
_geom_angle_atom_site_label_3
_geom_angle
_geom_angle_site_symmetry_1
_geom_angle_site_symmetry_3
_geom_angle_publ_flag
O1 Ca1 O2 51.83(1) . . yes
O1 Ca1 O3 78.54(1) . 1_565 yes
O1 Ca1 O2 155.03(1) . 2_656 yes
O1 Ca1 O3 125.98(1) . 2_656 yes
O1 Ca1 O4 72.95(1) . 3_666 yes
O1 Ca1 O1 79.24(1) . 3_676 yes
O1 Ca1 O4 110.71(1) . 4_565 yes
O2 Ca1 O3 112.33(1) . 1_565 yes
O2 Ca1 O2 147.04(1) . 2_656 yes
O2 Ca1 O3 74.74(1) . 2_656 yes
O2 Ca1 O4 59.96(1) . 3_666 yes
O1 Ca1 O2 123.40(1) 3_676 . yes
O2 Ca1 O4 85.47(1) . 4_565 yes
O2 Ca1 O3 77.48(1) 2_656 1_565 yes
O3 Ca1 O3 137.05(1) 1_565 2_656 yes
O3 Ca1 O4 147.59(1) 1_565 3_666 yes
O1 Ca1 O3 77.94(1) 3_676 1_565 yes
O3 Ca1 O4 71.14(1) 1_565 4_565 yes
O2 Ca1 O3 77.44(1) 2_656 2_656 yes
O2 Ca1 O4 127.46(1) 2_656 3_666 yes
O1 Ca1 O2 89.02(1) 3_676 2_656 yes
O2 Ca1 O4 67.53(1) 2_656 4_565 yes
O3 Ca1 O4 74.06(1) 2_656 3_666 yes
O1 Ca1 O3 135.51(1) 3_676 2_656 yes
O3 Ca1 O4 67.22(1) 2_656 4_565 yes
O1 Ca1 O4 81.86(1) 3_676 3_666 yes
O4 Ca1 O4 133.66(1) 3_666 4_565 yes
O1 Ca1 O4 144.33(1) 3_676 4_565 yes
Ca1 O1 C7 96.38(1) . . yes
Ca1 O1 Ca1 100.76(1) . 3_676 yes
Ca1 O1 C7 142.11(1) 3_676 . yes
Ca1 O2 C7 88.58(1) . . yes
Ca1 O2 Ca1 96.32(1) . 2_646 yes
Ca1 O2 C7 131.22(1) 2_646 . yes
Ca1 O3 C8 117.61(1) 1_545 . yes
Ca1 O3 C8 151.15(1) 2_646 . yes
Ca1 O3 Ca1 90.78(1) 1_545 2_646 yes
Ca1 O4 C8 128.21(1) 3_666 . yes
Ca1 O4 C8 129.74(1) 4_564 . yes
Ca1 O4 Ca1 100.83(1) 3_666 4_564 yes
C2 C1 C6 119.63(1) . . no
C2 C1 C7 118.97(1) . . no
C6 C1 C7 121.29(1) . . no
C1 C2 C3 119.73(1) . . no
C2 C3 C4 120.45(1) . . no
C3 C4 C5 120.42(1) . . no
C4 C5 C6 119.44(1) . . no
C1 C6 C5 120.33(1) . . no
C1 C6 C8 121.14(1) . . no
C5 C6 C8 118.52(1) . . no
O1 C7 O2 122.81(1) . . yes
O1 C7 C1 119.21(1) . . yes
O2 C7 C1 117.88(1) . . yes
O3 C8 O4 126.26(1) . . yes
O3 C8 C6 115.64(1) . . yes
O4 C8 C6 117.89(1) . . yes
C1 C2 H1 120.00 . . no
C3 C2 H1 120.00 . . no
C2 C3 H2 119.00 . . no
C4 C3 H2 120.00 . . no
C3 C4 H3 120.00 . . no
C5 C4 H3 119.00 . . no
C4 C5 H4 120.00 . . no
C6 C5 H4 121.00 . . no

loop_
_geom_bond_atom_site_label_1
_geom_bond_atom_site_label_2
_geom_bond_distance
_geom_bond_site_symmetry_2
_geom_bond_publ_flag
Ca1 O1 2.4557(1) . yes
Ca1 O2 2.6115(1) . yes
Ca1 O3 2.6406(1) 1_565 yes
Ca1 O2 2.2063(1) 2_656 yes
Ca1 O3 2.4103(1) 2_656 yes
Ca1 O4 2.3774(1) 3_666 yes
Ca1 O1 2.1957(1) 3_676 yes
Ca1 O4 2.2924(1) 4_565 yes
O1 C7 1.2519(1) . yes
O2 C7 1.2754(1) . yes
O3 C8 1.2392(1) . yes
O4 C8 1.2643(1) . yes
C1 C2 1.3641(1) . no
C1 C6 1.3949(1) . no
C1 C7 1.4894(1) . no
C2 C3 1.3699(1) . no
C3 C4 1.3759(1) . no
C4 C5 1.3636(1) . no
C5 C6 1.3691(1) . no
C6 C8 1.4796(1) . no
C2 H1 0.9300 . no
C3 H2 0.9200 . no
C4 H3 0.9200 . no
C5 H4 0.9300 . no

loop_
_geom_torsion_atom_site_label_1
_geom_torsion_atom_site_label_2
_geom_torsion_atom_site_label_3
_geom_torsion_atom_site_label_4
_geom_torsion
_geom_torsion_site_symmetry_1
_geom_torsion_site_symmetry_2
_geom_torsion_site_symmetry_4
_geom_torsion_publ_flag
O2 Ca1 O1 C7 -3.50(1) . . . no
O3 Ca1 O1 C7 -134.23(1) 1_565 . . no
O2 Ca1 O1 C7 -150.64(1) 2_656 . . no
O3 Ca1 O1 C7 6.64(1) 2_656 . . no
O4 Ca1 O1 C7 61.36(1) 3_666 . . no
O1 Ca1 O1 C7 146.05(1) 3_676 . . no
O4 Ca1 O1 C7 -69.64(1) 4_565 . . no
O2 Ca1 O1 Ca1 -149.55(1) . . 3_676 no
O3 Ca1 O1 Ca1 79.72(1) 1_565 . 3_676 no
O2 Ca1 O1 Ca1 63.31(1) 2_656 . 3_676 no
O3 Ca1 O1 Ca1 -139.41(1) 2_656 . 3_676 no
O4 Ca1 O1 Ca1 -84.69(1) 3_666 . 3_676 no
O1 Ca1 O1 Ca1 0.00(1) 3_676 . 3_676 no
O4 Ca1 O1 Ca1 144.31(1) 4_565 . 3_676 no
O3 Ca1 O1 C7 113.34(1) 4_564 3_676 . no
O1 Ca1 O2 C7 3.41(1) . . . no
O3 Ca1 O2 C7 56.82(1) 1_565 . . no
O1 Ca1 O4 C8 10.29(1) 1_545 3_666 . no
O4 Ca1 O1 Ca1 -74.08(1) 1_565 3_676 . no
O3 Ca1 O1 Ca1 80.43(1) 3_666 3_676 . no
O1 Ca1 O1 Ca1 0.00(1) 3_676 3_676 . no
O2 Ca1 O1 Ca1 -28.51(1) 3_676 3_676 . no
O2 Ca1 O1 Ca1 157.84(1) 4_564 3_676 . no
O3 Ca1 O1 Ca1 -131.29(1) 4_564 3_676 . no
O4 Ca1 O1 C7 170.55(1) 1_565 3_676 . no
O3 Ca1 O1 C7 -34.94(1) 3_666 3_676 . no
O1 Ca1 O1 C7 -115.37(1) 3_676 3_676 . no
O2 Ca1 O1 C7 -143.88(1) 3_676 3_676 . no
O2 Ca1 O1 C7 42.47(1) 4_564 3_676 . no
O2 Ca1 O3 Ca1 -168.06(1) . 2_646 1_545 no
O1 Ca1 O2 Ca1 134.75(1) . . 2_646 no
O3 Ca1 O2 Ca1 -171.84(1) 1_565 . 2_646 no
O2 Ca1 O2 C7 158.52(1) 2_656 . . no
O3 Ca1 O2 C7 -168.09(1) 2_656 . . no
O4 Ca1 O2 C7 -87.94(1) 3_666 . . no
O1 Ca1 O2 C7 -33.20(1) 3_676 . . no
O4 Ca1 O2 C7 124.30(1) 4_565 . . no
O1 Ca1 O2 C7 -155.80(1) 4_565 2_646 . no
O4 Ca1 O2 Ca1 -41.88(1) 3_666 2_646 . no
O2 Ca1 O2 Ca1 -70.15(1) 2_656 . 2_646 no
O3 Ca1 O2 Ca1 -36.76(1) 2_656 . 2_646 no
O4 Ca1 O2 Ca1 43.40(1) 3_666 . 2_646 no
O1 Ca1 O2 Ca1 98.14(1) 3_676 . 2_646 no
O4 Ca1 O2 Ca1 -104.37(1) 4_565 . 2_646 no
O3 Ca1 O2 Ca1 32.67(1) 2_656 2_646 . no
O1 Ca1 O3 C8 77.53(1) 4_565 2_646 . no
O1 Ca1 O2 Ca1 110.54(1) 4_565 2_646 . no
O3 Ca1 O2 C7 -18.52(1) . 2_646 . no
O3 Ca1 O2 Ca1 -112.18(1) . 2_646 . no
O1 Ca1 O2 Ca1 49.15(1) 2_646 2_646 . no
O2 Ca1 O2 Ca1 -79.23(1) 2_646 2_646 . no
O4 Ca1 O2 C7 51.79(1) 3_666 2_646 . no
O2 Ca1 O3 C8 149.79(1) 2_646 1_545 . no
O3 Ca1 O3 C8 -154.64(1) 2_646 1_545 . no
O1 Ca1 O3 C8 58.10(1) 3_666 1_545 . no
O1 Ca1 O2 C7 142.82(1) 2_646 2_646 . no
O2 Ca1 O2 C7 14.43(1) 2_646 2_646 . no
O3 Ca1 O2 C7 126.33(1) 2_656 2_646 . no
O2 Ca1 O3 C8 -63.29(1) 1_545 1_545 . no
O4 Ca1 O3 C8 -68.55(1) 3_666 2_646 . no
O1 Ca1 O4 C8 -70.89(1) 3_666 3_666 . no
O2 Ca1 O4 C8 -126.19(1) 3_666 3_666 . no
O2 Ca1 O3 C8 2.11(1) . 2_646 . no
O1 Ca1 O3 C8 -168.28(1) 2_646 2_646 . no
O1 Ca1 O3 C8 -23.19(1) 1_545 1_545 . no
O3 Ca1 O3 C8 -53.48(1) 2_656 2_646 . no
O2 Ca1 O4 C8 120.03(1) 3_666 4_564 . no
O3 Ca1 O4 C8 34.70(1) 3_666 4_564 . no
O2 Ca1 O3 C8 -160.03(1) 2_646 2_646 . no
O2 Ca1 O4 C8 -40.63(1) 4_564 4_564 . no
O1 Ca1 O4 C8 -86.80(1) 4_564 4_564 . no
Ca1 O1 C7 O2 6.71(1) . . . no
Ca1 O1 C7 C1 -60.27(1) 3_676 . . no
Ca1 O1 C7 O2 123.43(1) 3_676 . . no
Ca1 O1 C7 C1 -176.99(1) . . . no
Ca1 O2 C7 C1 80.23(1) 2_646 . . no
Ca1 O2 C7 O1 -103.43(1) 2_646 . . no
Ca1 O2 C7 C1 177.39(1) . . . no
Ca1 O2 C7 O1 -6.27(1) . . . no
Ca1 O3 C8 O4 143.39(1) 2_646 . . no
Ca1 O3 C8 C6 -41.91(1) 2_646 . . no
Ca1 O3 C8 C6 126.98(1) 1_545 . . no
Ca1 O3 C8 O4 -47.72(1) 1_545 . . no
Ca1 O4 C8 O3 63.34(1) 3_666 . . no
Ca1 O4 C8 C6 -111.26(1) 3_666 . . no
Ca1 O4 C8 O3 -101.51(1) 4_564 . . no
Ca1 O4 C8 C6 83.90(1) 4_564 . . no
C6 C1 C2 C3 0.81(1) . . . no
C7 C1 C2 C3 176.96(1) . . . no
C2 C1 C6 C5 0.07(1) . . . no
C2 C1 C6 C8 178.82(1) . . . no
C7 C1 C6 C5 -175.98(1) . . . no
C7 C1 C6 C8 2.76(1) . . . no
C2 C1 C7 O1 -78.42(1) . . . no
C2 C1 C7 O2 98.06(1) . . . no
C6 C1 C7 O1 97.66(1) . . . no
C6 C1 C7 O2 -85.86(1) . . . no
C1 C2 C3 C4 -1.06(1) . . . no
C2 C3 C4 C5 0.43(1) . . . no
C3 C4 C5 C6 0.46(1) . . . no
C4 C5 C6 C1 -0.70(1) . . . no
C4 C5 C6 C8 -179.48(1) . . . no
C1 C6 C8 O3 53.51(1) . . . no
C1 C6 C8 O4 -131.32(1) . . . no
C5 C6 C8 O3 -127.72(1) . . . no
C5 C6 C8 O4 47.45(1) . . . no
